data_2207169
loop_
_publ_author_name
'Li Wu'
'Xue-Fang Shi'
'Zhi-Yong Xing'
'Wen-Qin Zhang'

_publ_section_title
;
 <i>o</i>-Phenylene bis(benzenesulfonate)
;
_journal_coeditor_code CF6460
_journal_issue 11
_journal_name_full 'Acta Crystallographica Section E'
_journal_page_first o3684
_journal_page_last o3685
_journal_paper_doi 10.1107/S1600536805032332
_journal_volume 61
_journal_year 2005
_chemical_formula_iupac 'C18 H14 O6 S2'
_chemical_formula_moiety 'C18 H14 O6 S2'
_chemical_formula_sum 'C18 H14 O6 S2'
_chemical_formula_weight 390.41
_chemical_melting_point 390.41
_chemical_name_systematic
;
o-Phenylene bis(benzenesulfonate)
;
_space_group_IT_number 14
_symmetry_cell_setting monoclinic
_symmetry_space_group_name_Hall '-P 2yn'
_symmetry_space_group_name_H-M 'P 1 21/n 1'
_atom_sites_solution_hydrogens geom
_atom_sites_solution_primary direct
_atom_sites_solution_secondary difmap
_cell_angle_alpha 90.00
_cell_angle_beta 92.423(2)
_cell_angle_gamma 90.00
_cell_formula_units_Z 4
_cell_length_a 8.8805(12)
_cell_length_b 14.404(2)
_cell_length_c 13.754(2)
_cell_measurement_reflns_used 4019
_cell_measurement_temperature 294(2)
_cell_measurement_theta_max 26.36
_cell_measurement_theta_min 2.83
_cell_volume 1757.8(4)
_computing_cell_refinement 'SAINT (Bruker, 1997)'
_computing_data_collection 'SMART (Bruker, 1997)'
_computing_data_reduction SAINT
_computing_molecular_graphics 'SHELXTL (Bruker, 1997)'
_computing_publication_material SHELXTL
_computing_structure_refinement 'SHELXL97 (Sheldrick, 1997)'
_computing_structure_solution 'SHELXS97 (Sheldrick, 1997)'
_diffrn_ambient_temperature 294(2)
_diffrn_measured_fraction_theta_full 0.997
_diffrn_measured_fraction_theta_max 0.997
_diffrn_measurement_device_type 'Bruker SMART CCD area-detector'
_diffrn_measurement_method '\f and \w'
_diffrn_radiation_monochromator graphite
_diffrn_radiation_source 'fine-focus sealed tube'
_diffrn_radiation_type MoK\a
_diffrn_radiation_wavelength 0.71073
_diffrn_reflns_av_R_equivalents 0.0380
_diffrn_reflns_av_sigmaI/netI 0.0408
_diffrn_reflns_limit_h_max 5
_diffrn_reflns_limit_h_min -11
_diffrn_reflns_limit_k_max 17
_diffrn_reflns_limit_k_min -18
_diffrn_reflns_limit_l_max 17
_diffrn_reflns_limit_l_min -16
_diffrn_reflns_number 9780
_diffrn_reflns_theta_full 26.43
_diffrn_reflns_theta_max 26.43
_diffrn_reflns_theta_min 2.05
_diffrn_standards_number 0
_exptl_absorpt_coefficient_mu 0.336
_exptl_absorpt_correction_T_max 0.954
_exptl_absorpt_correction_T_min 0.865
_exptl_absorpt_correction_type multi-scan
_exptl_absorpt_process_details '(SADABS; Bruker, 1997)'
_exptl_crystal_colour colorless
_exptl_crystal_density_diffrn 1.475
_exptl_crystal_density_method 'not measured'
_exptl_crystal_description block
_exptl_crystal_F_000 808
_exptl_crystal_size_max 0.34
_exptl_crystal_size_mid 0.30
_exptl_crystal_size_min 0.14
_refine_diff_density_max 0.303
_refine_diff_density_min -0.360
_refine_ls_extinction_coef 0.071(2)
_refine_ls_extinction_expression Fc^*^=kFc[1+0.001xFc^2^\l^3^/sin(2\q)]^-1/4^
_refine_ls_extinction_method SHELXL97
_refine_ls_goodness_of_fit_ref 1.035
_refine_ls_hydrogen_treatment constr
_refine_ls_matrix_type full
_refine_ls_number_parameters 236
_refine_ls_number_reflns 3596
_refine_ls_number_restraints 0
_refine_ls_restrained_S_all 1.035
_refine_ls_R_factor_all 0.0525
_refine_ls_R_factor_gt 0.0358
_refine_ls_shift/su_max 0.005
_refine_ls_shift/su_mean 0.000
_refine_ls_structure_factor_coef Fsqd
_refine_ls_weighting_details 'calc w=1/[\s^2^(Fo^2^)+(0.0372P)^2^+0.6051P] where P=(Fo^2^+2Fc^2^)/3'
_refine_ls_weighting_scheme calc
_refine_ls_wR_factor_gt 0.0841
_refine_ls_wR_factor_ref 0.0934
_reflns_number_gt 2792
_reflns_number_total 3596
_reflns_threshold_expression I>2\s(I)
_cod_data_source_file cf6460.cif
_cod_data_source_block I
_cod_depositor_comments
;
The following automatic conversions were performed:
'_symmetry_cell_setting' value 'Monoclinic' changed to 'monoclinic'
according to '/home/saulius/struct/CIF-dictionaries/cif_core.dic'
dictionary named 'cif_core.dic' version 2.4.1 from 2010-06-29.

Automatic conversion script
Id: cif_fix_enum 1527 2010-12-29 10:47:43Z saulius 

The following automatic conversions were performed:

'_symmetry_cell_setting' value 'Monoclinic' changed to 'monoclinic'
according to /home/saulius/struct/CIF-dictionaries/cif_core.dic
dictionary named 'cif_core.dic' version 2.4.1 from 2010-06-29.

Automatic conversion script
Id: cif_fix_values 1715 2011-07-08 13:25:40Z adriana 
;
_cod_original_cell_volume 1757.9(4)
_cod_original_sg_symbol_H-M 'P 21/n'
_cod_database_code 2207169
_cod_database_fobs_code 2207169

loop_
_symmetry_equiv_pos_as_xyz
'x, y, z'
'-x+1/2, y+1/2, -z+1/2'
'-x, -y, -z'
'x-1/2, -y-1/2, z-1/2'

loop_
_atom_site_label
_atom_site_fract_x
_atom_site_fract_y
_atom_site_fract_z
_atom_site_U_iso_or_equiv
_atom_site_adp_type
_atom_site_calc_flag
_atom_site_refinement_flags
_atom_site_occupancy
_atom_site_type_symbol
S1 0.16151(5) 0.18756(3) 0.84590(3) 0.03694(15) Uani d . 1 S
S2 0.09062(6) 0.33667(4) 1.12319(4) 0.04733(17) Uani d . 1 S
O1 0.06321(17) 0.25986(9) 0.81349(10) 0.0526(4) Uani d . 1 O
O2 0.31485(15) 0.20622(11) 0.87160(10) 0.0502(4) Uani d . 1 O
O3 0.08191(13) 0.14643(9) 0.93960(9) 0.0395(3) Uani d . 1 O
O4 0.20919(14) 0.27526(9) 1.06542(9) 0.0411(3) Uani d . 1 O
O5 0.1174(2) 0.42780(10) 1.08836(15) 0.0730(5) Uani d . 1 O
O6 0.10913(18) 0.31687(12) 1.22400(11) 0.0644(5) Uani d . 1 O
C1 0.1484(2) 0.09518(12) 0.76302(13) 0.0369(4) Uani d . 1 C
C2 0.0156(3) 0.08153(16) 0.70913(17) 0.0563(6) Uani d . 1 C
H2 -0.0668 0.1202 0.7174 0.068 Uiso calc R 1 H
C3 0.0068(3) 0.00983(18) 0.64302(19) 0.0715(8) Uani d . 1 C
H3 -0.0823 -0.0005 0.6067 0.086 Uiso calc R 1 H
C4 0.1290(3) -0.04638(17) 0.63060(19) 0.0678(7) Uani d . 1 C
H4 0.1224 -0.0946 0.5857 0.081 Uiso calc R 1 H
C5 0.2605(3) -0.03213(17) 0.6836(2) 0.0661(7) Uani d . 1 C
H5 0.3429 -0.0705 0.6745 0.079 Uiso calc R 1 H
C6 0.2716(2) 0.03916(15) 0.75087(17) 0.0514(5) Uani d . 1 C
H6 0.3608 0.0491 0.7872 0.062 Uiso calc R 1 H
C7 0.1704(2) 0.11629(13) 1.02053(13) 0.0348(4) Uani d . 1 C
C8 0.1934(2) 0.02266(14) 1.03536(16) 0.0502(5) Uani d . 1 C
H8 0.1579 -0.0203 0.9894 0.060 Uiso calc R 1 H
C9 0.2699(3) -0.00638(16) 1.11930(18) 0.0622(6) Uani d . 1 C
H9 0.2856 -0.0694 1.1303 0.075 Uiso calc R 1 H
C10 0.3229(3) 0.05710(18) 1.18643(18) 0.0613(6) Uani d . 1 C
H10 0.3735 0.0367 1.2430 0.074 Uiso calc R 1 H
C11 0.3021(2) 0.15104(16) 1.17116(15) 0.0496(5) Uani d . 1 C
H11 0.3393 0.1939 1.2167 0.059 Uiso calc R 1 H
C12 0.2255(2) 0.18029(12) 1.08762(14) 0.0354(4) Uani d . 1 C
C13 -0.0846(2) 0.29605(13) 1.07870(14) 0.0402(4) Uani d . 1 C
C14 -0.1547(2) 0.22553(15) 1.12723(16) 0.0485(5) Uani d . 1 C
H14 -0.1105 0.2004 1.1838 0.058 Uiso calc R 1 H
C15 -0.2916(3) 0.19283(17) 1.0903(2) 0.0627(6) Uani d . 1 C
H15 -0.3408 0.1458 1.1227 0.075 Uiso calc R 1 H
C16 -0.3552(3) 0.2292(2) 1.0066(2) 0.0729(8) Uani d . 1 C
H16 -0.4476 0.2068 0.9823 0.088 Uiso calc R 1 H
C17 -0.2838(3) 0.2989(2) 0.9579(2) 0.0725(8) Uani d . 1 C
H17 -0.3275 0.3225 0.9004 0.087 Uiso calc R 1 H
C18 -0.1474(3) 0.33400(16) 0.99374(17) 0.0566(6) Uani d . 1 C
H18 -0.0993 0.3817 0.9617 0.068 Uiso calc R 1 H

loop_
_atom_site_aniso_label
_atom_site_aniso_U_11
_atom_site_aniso_U_22
_atom_site_aniso_U_33
_atom_site_aniso_U_12
_atom_site_aniso_U_13
_atom_site_aniso_U_23
S1 0.0394(3) 0.0361(3) 0.0347(3) -0.00246(19) -0.00483(18) 0.00036(19)
S2 0.0453(3) 0.0400(3) 0.0562(4) -0.0034(2) -0.0041(2) -0.0154(2)
O1 0.0692(10) 0.0369(8) 0.0506(9) 0.0102(7) -0.0100(7) 0.0015(6)
O2 0.0417(8) 0.0637(9) 0.0451(8) -0.0156(7) -0.0011(6) -0.0021(7)
O3 0.0322(7) 0.0525(8) 0.0333(7) -0.0041(6) -0.0050(5) 0.0012(6)
O4 0.0396(7) 0.0355(7) 0.0479(8) -0.0048(5) 0.0000(6) -0.0020(6)
O5 0.0714(11) 0.0323(8) 0.1151(15) -0.0082(7) 0.0019(10) -0.0106(8)
O6 0.0601(10) 0.0852(12) 0.0469(9) 0.0006(8) -0.0089(7) -0.0261(8)
C1 0.0413(10) 0.0348(10) 0.0343(10) -0.0005(8) -0.0008(8) 0.0015(7)
C2 0.0519(13) 0.0565(14) 0.0590(15) 0.0087(10) -0.0167(11) -0.0162(11)
C3 0.0756(18) 0.0651(16) 0.0713(17) 0.0006(13) -0.0250(14) -0.0227(13)
C4 0.093(2) 0.0488(14) 0.0619(16) -0.0049(13) 0.0030(14) -0.0188(12)
C5 0.0686(17) 0.0472(13) 0.0836(19) 0.0127(11) 0.0152(14) -0.0092(12)
C6 0.0449(12) 0.0469(12) 0.0623(14) 0.0056(9) 0.0008(10) -0.0040(10)
C7 0.0313(9) 0.0381(10) 0.0346(10) -0.0019(7) -0.0025(7) 0.0028(8)
C8 0.0559(13) 0.0391(11) 0.0554(14) -0.0025(9) 0.0009(10) -0.0028(9)
C9 0.0734(17) 0.0439(13) 0.0689(17) 0.0110(11) -0.0010(13) 0.0148(12)
C10 0.0615(15) 0.0704(16) 0.0509(14) 0.0130(12) -0.0123(11) 0.0163(12)
C11 0.0445(12) 0.0617(14) 0.0414(12) -0.0010(10) -0.0121(9) -0.0015(10)
C12 0.0306(9) 0.0355(10) 0.0398(10) -0.0016(7) -0.0022(7) 0.0005(8)
C13 0.0385(10) 0.0395(10) 0.0424(11) 0.0050(8) -0.0008(8) -0.0092(8)
C14 0.0486(12) 0.0493(12) 0.0477(12) -0.0002(9) 0.0026(9) -0.0050(9)
C15 0.0484(13) 0.0637(15) 0.0765(18) -0.0114(11) 0.0077(12) -0.0120(13)
C16 0.0400(13) 0.088(2) 0.090(2) 0.0019(13) -0.0095(13) -0.0276(16)
C17 0.0608(16) 0.092(2) 0.0622(17) 0.0257(15) -0.0210(13) -0.0077(15)
C18 0.0564(14) 0.0545(14) 0.0582(14) 0.0092(10) -0.0046(11) 0.0064(11)

loop_
_atom_type_symbol
_atom_type_description
_atom_type_scat_dispersion_real
_atom_type_scat_dispersion_imag
_atom_type_scat_source
C C 0.0033 0.0016 'International Tables Vol C Tables 4.2.6.8 and 6.1.1.4'
H H 0.0000 0.0000 'International Tables Vol C Tables 4.2.6.8 and 6.1.1.4'
O O 0.0106 0.0060 'International Tables Vol C Tables 4.2.6.8 and 6.1.1.4'
S S 0.1246 0.1234 'International Tables Vol C Tables 4.2.6.8 and 6.1.1.4'

loop_
_geom_angle_atom_site_label_1
_geom_angle_atom_site_label_2
_geom_angle_atom_site_label_3
_geom_angle
O2 S1 O1 120.72(9)
O2 S1 O3 108.66(8)
O1 S1 O3 103.69(8)
O2 S1 C1 110.04(9)
O1 S1 C1 109.26(9)
O3 S1 C1 102.83(8)
O6 S2 O5 120.08(11)
O6 S2 O4 108.71(9)
O5 S2 O4 102.63(10)
O6 S2 C13 109.84(10)
O5 S2 C13 110.51(10)
O4 S2 C13 103.55(8)
C7 O3 S1 119.93(11)
C12 O4 S2 119.34(12)
C6 C1 C2 121.15(19)
C6 C1 S1 119.55(15)
C2 C1 S1 119.28(15)
C3 C2 C1 119.0(2)
C3 C2 H2 120.5
C1 C2 H2 120.5
C4 C3 C2 120.2(2)
C4 C3 H3 119.9
C2 C3 H3 119.9
C5 C4 C3 120.6(2)
C5 C4 H4 119.7
C3 C4 H4 119.7
C4 C5 C6 120.3(2)
C4 C5 H5 119.9
C6 C5 H5 119.9
C1 C6 C5 118.8(2)
C1 C6 H6 120.6
C5 C6 H6 120.6
C8 C7 C12 120.59(17)
C8 C7 O3 119.64(17)
C12 C7 O3 119.65(16)
C7 C8 C9 119.0(2)
C7 C8 H8 120.5
C9 C8 H8 120.5
C10 C9 C8 120.3(2)
C10 C9 H9 119.8
C8 C9 H9 119.8
C9 C10 C11 120.8(2)
C9 C10 H10 119.6
C11 C10 H10 119.6
C12 C11 C10 119.0(2)
C12 C11 H11 120.5
C10 C11 H11 120.5
C11 C12 C7 120.19(18)
C11 C12 O4 121.40(16)
C7 C12 O4 118.30(16)
C14 C13 C18 121.7(2)
C14 C13 S2 119.36(15)
C18 C13 S2 118.93(17)
C13 C14 C15 118.8(2)
C13 C14 H14 120.6
C15 C14 H14 120.6
C16 C15 C14 120.4(2)
C16 C15 H15 119.8
C14 C15 H15 119.8
C15 C16 C17 120.5(2)
C15 C16 H16 119.7
C17 C16 H16 119.7
C16 C17 C18 120.5(2)
C16 C17 H17 119.7
C18 C17 H17 119.7
C17 C18 C13 118.1(2)
C17 C18 H18 120.9
C13 C18 H18 120.9

loop_
_geom_bond_atom_site_label_1
_geom_bond_atom_site_label_2
_geom_bond_distance
S1 O2 1.4180(14)
S1 O1 1.4187(14)
S1 O3 1.6089(13)
S1 C1 1.7529(19)
S2 O6 1.4184(17)
S2 O5 1.4209(17)
S2 O4 1.6103(14)
S2 C13 1.7488(19)
O3 C7 1.404(2)
O4 C12 1.408(2)
C1 C6 1.375(3)
C1 C2 1.380(3)
C2 C3 1.376(3)
C2 H2 0.930
C3 C4 1.371(4)
C3 H3 0.930
C4 C5 1.366(4)
C4 H4 0.930
C5 C6 1.383(3)
C5 H5 0.930
C6 H6 0.930
C7 C8 1.378(3)
C7 C12 1.379(3)
C8 C9 1.380(3)
C8 H8 0.930
C9 C10 1.369(3)
C9 H9 0.930
C10 C11 1.381(3)
C10 H10 0.930
C11 C12 1.376(3)
C11 H11 0.930
C13 C14 1.378(3)
C13 C18 1.386(3)
C14 C15 1.380(3)
C14 H14 0.930
C15 C16 1.366(4)
C15 H15 0.930
C16 C17 1.376(4)
C16 H16 0.930
C17 C18 1.384(3)
C17 H17 0.930
C18 H18 0.930

loop_
_geom_hbond_atom_site_label_D
_geom_hbond_atom_site_label_H
_geom_hbond_atom_site_label_A
_geom_hbond_site_symmetry_A
_geom_hbond_distance_DH
_geom_hbond_distance_HA
_geom_hbond_distance_DA
_geom_hbond_angle_DHA
C16 H16 O2 1_455 0.93 2.55 3.418(3) 156
C11 H11 O1 4_666 0.93 2.44 3.236(3) 144

loop_
_geom_torsion_atom_site_label_1
_geom_torsion_atom_site_label_2
_geom_torsion_atom_site_label_3
_geom_torsion_atom_site_label_4
_geom_torsion
O2 S1 O3 C7 -13.63(16)
O1 S1 O3 C7 -143.21(13)
C1 S1 O3 C7 102.97(14)
O6 S2 O4 C12 46.22(15)
O5 S2 O4 C12 174.41(13)
C13 S2 O4 C12 -70.54(14)
O2 S1 C1 C6 15.40(19)
O1 S1 C1 C6 150.11(17)
O3 S1 C1 C6 -100.22(17)
O2 S1 C1 C2 -162.87(17)
O1 S1 C1 C2 -28.2(2)
O3 S1 C1 C2 81.51(18)
C6 C1 C2 C3 0.7(4)
S1 C1 C2 C3 178.9(2)
C1 C2 C3 C4 -0.6(4)
C2 C3 C4 C5 0.2(4)
C3 C4 C5 C6 0.2(4)
C2 C1 C6 C5 -0.3(3)
S1 C1 C6 C5 -178.57(18)
C4 C5 C6 C1 -0.1(4)
S1 O3 C7 C8 -102.62(18)
S1 O3 C7 C12 81.4(2)
C12 C7 C8 C9 1.3(3)
O3 C7 C8 C9 -174.67(19)
C7 C8 C9 C10 -0.4(4)
C8 C9 C10 C11 -0.6(4)
C9 C10 C11 C12 0.7(4)
C10 C11 C12 C7 0.1(3)
C10 C11 C12 O4 -175.98(19)
C8 C7 C12 C11 -1.1(3)
O3 C7 C12 C11 174.81(18)
C8 C7 C12 O4 175.09(17)
O3 C7 C12 O4 -9.0(3)
S2 O4 C12 C11 -75.3(2)
S2 O4 C12 C7 108.53(17)
O6 S2 C13 C14 -23.45(19)
O5 S2 C13 C14 -158.19(16)
O4 S2 C13 C14 92.51(17)
O6 S2 C13 C18 158.38(17)
O5 S2 C13 C18 23.6(2)
O4 S2 C13 C18 -85.66(17)
C18 C13 C14 C15 -0.6(3)
S2 C13 C14 C15 -178.75(16)
C13 C14 C15 C16 0.7(3)
C14 C15 C16 C17 0.0(4)
C15 C16 C17 C18 -0.9(4)
C16 C17 C18 C13 1.0(4)
C14 C13 C18 C17 -0.2(3)
S2 C13 C18 C17 177.89(18)

loop_
_cod_related_entry_id
_cod_related_entry_database
_cod_related_entry_code
1 ChemSpider 8628402
